data_7010398
loop_
_publ_author_name
'Choi, Min-Ho'
'Kim, Bok Jo'
'Kim, Il-Chool'
'Kim, Seo-Hyang'
'Kim, Yang'
'Harrowfield, Jack M.'
'Lee, Man-Kil'
'Mocerino, Mauro'
'Rukmini, Elisabeth'
'Skelton, Brian W.'
'White, Allan H.'

_publ_section_title
;
 Inter- and intra-molecular pathways in polyamine synthesis from
 diamines&#x200A;&#x2020;
;
_journal_issue 5
_journal_name_full 'Journal of the Chemical Society, Dalton Transactions'
_journal_page_first 707
_journal_paper_doi 10.1039/b008452m
_journal_year 2001
_chemical_formula_sum 'C44 H112 Cl8 Cu4 N16 O26'
_chemical_formula_weight 1819.27
_space_group_IT_number 15
_symmetry_cell_setting monoclinic
_symmetry_space_group_name_Hall '-C 2yc'
_symmetry_space_group_name_H-M 'C 1 2/c 1'
_cell_angle_alpha 90.00000
_cell_angle_beta 101.3650(10)
_cell_angle_gamma 90.00000
_cell_formula_units_Z 4
_cell_length_a 42.632(3)
_cell_length_b 9.9729(8)
_cell_length_c 18.6590(10)
_cell_measurement_reflns_used 7309
_cell_measurement_temperature 293
_cell_measurement_theta_max 26
_cell_measurement_theta_min 2
_cell_volume 7777.6(9)
_computing_cell_refinement 'Siemens SAINT (Siemens, 1995)'
_computing_data_collection 'Siemens SMART (Siemens, 1995)'
_computing_data_reduction xtal
_computing_molecular_graphics xtal
_computing_publication_material 'xtal BONDLA CIFIO'
_computing_structure_refinement 'xtal CRYLSQ'
_computing_structure_solution xtal
_diffrn_ambient_temperature 293
_diffrn_measurement_device_type
;
Bruker SMART CCD diffractometer
;
_diffrn_measurement_method '\w scans'
_diffrn_radiation_detector 'CCD area detector'
_diffrn_radiation_monochromator graphite
_diffrn_radiation_source 'sealed tube'
_diffrn_radiation_type 'Mo K\a'
_diffrn_radiation_wavelength .71073
_diffrn_reflns_av_R_equivalents .0353
_diffrn_reflns_av_sigmaI/netI .116
_diffrn_reflns_limit_h_max 54
_diffrn_reflns_limit_h_min -57
_diffrn_reflns_limit_k_max 13
_diffrn_reflns_limit_k_min 0
_diffrn_reflns_limit_l_max 25
_diffrn_reflns_limit_l_min 0
_diffrn_reflns_number 34329
_diffrn_reflns_theta_max 29.2
_diffrn_reflns_theta_min .97
_diffrn_standards_decay_% 0
_exptl_absorpt_coefficient_mu 1.434
_exptl_absorpt_correction_T_max 0.914
_exptl_absorpt_correction_T_min 0.698
_exptl_absorpt_correction_type multi-scan
_exptl_absorpt_process_details
;
 SADABS; Sheldrick, 1996
;
_exptl_crystal_density_diffrn 1.557
_exptl_crystal_description block
_exptl_crystal_F_000 3808
_exptl_crystal_size_max 0.40
_exptl_crystal_size_mid 0.25
_exptl_crystal_size_min 0.20
_refine_diff_density_max .651
_refine_diff_density_min -.501
_refine_ls_extinction_method none
_refine_ls_goodness_of_fit_all 1.201
_refine_ls_goodness_of_fit_ref 1.397
_refine_ls_hydrogen_treatment refall
_refine_ls_matrix_type full
_refine_ls_number_constraints 0
_refine_ls_number_parameters 694
_refine_ls_number_reflns 5964
_refine_ls_number_restraints 0
_refine_ls_R_factor_all .084
_refine_ls_R_factor_gt .043
_refine_ls_shift/su_max .09
_refine_ls_shift/su_mean .004
_refine_ls_structure_factor_coef F
_refine_ls_weighting_scheme calc
_refine_ls_wR_factor_all .053
_refine_ls_wR_factor_ref .047
_reflns_d_resolution_high .728
_reflns_d_resolution_low 20.811
_reflns_Friedel_coverage 0
_reflns_limit_h_max 57
_reflns_limit_h_min 0
_reflns_limit_k_max 13
_reflns_limit_k_min 0
_reflns_limit_l_max 24
_reflns_limit_l_min -25
_reflns_number_gt 5964
_reflns_number_total 9754
_reflns_threshold_expression 'F    > 4.00 sig(F   )'
_cod_data_source_file b008452m.txt
_cod_data_source_block n4ykcu
_cod_original_sg_symbol_Hall -c_2yc
_cod_original_sg_symbol_H-M c_1_2/c_1
_cod_database_code 7010398

loop_
_symmetry_equiv_pos_as_xyz
+x,+y,+z
-x,+y,1/2-z
-x,-y,-z
+x,-y,1/2+z
1/2+x,1/2+y,+z
1/2-x,1/2+y,1/2-z
1/2-x,1/2-y,-z
1/2+x,1/2-y,1/2+z

loop_
_atom_site_label
_atom_site_fract_x
_atom_site_fract_y
_atom_site_fract_z
_atom_site_U_iso_or_equiv
_atom_site_adp_type
_atom_site_calc_flag
_atom_site_calc_attached_atom
_atom_site_occupancy
_atom_site_disorder_assembly
_atom_site_disorder_group
Cu1 .442472(10) .75175(4) .26973(2) .0409(2) Uani ? ? 1.00000 ? ?
Cu2 .305232(9) .30995(4) .07886(2) .0380(2) Uani ? ? 1.00000 ? ?
C11 .44459(8) 1.0138(4) .38874(18) .044(2) Uani ? ? 1.00000 ? ?
C111 .45805(15) 1.1342(6) .4362(3) .066(3) Uani ? ? 1.00000 ? ?
C12 .46576(10) .8946(4) .4156(2) .049(2) Uani ? ? 1.00000 ? ?
N13 .45587(8) .7621(3) .38216(16) .0428(17) Uani ? ? 1.00000 ? ?
C14 .48012(11) .6626(4) .4172(3) .058(3) Uani ? ? 1.00000 ? ?
C15 .47137(14) .5190(5) .3988(3) .065(3) Uani ? ? 1.00000 ? ?
C16 .47302(13) .4813(5) .3232(3) .064(3) Uani ? ? 1.00000 ? ?
N17 .44798(10) .5507(4) .2699(2) .058(2) Uani ? ? 1.00000 ? ?
C111' .40997(11) .9911(6) .3959(3) .060(3) Uani ? ? 1.00000 ? ?
C12' .44738(10) 1.0477(4) .3112(2) .048(2) Uani ? ? 1.00000 ? ?
N13' .43154(8) .9530(3) .25485(15) .0436(18) Uani ? ? 1.00000 ? ?
C14' .43611(12) 1.0054(5) .1829(2) .061(3) Uani ? ? 1.00000 ? ?
C15' .41419(13) .9439(6) .1183(2) .074(3) Uani ? ? 1.00000 ? ?
C16' .41965(12) .7997(6) .1075(2) .068(3) Uani ? ? 1.00000 ? ?
N17' .41234(11) .7221(5) .1700(2) .065(3) Uani ? ? 1.00000 ? ?
C21 .30744(9) .6121(4) -.0055(2) .049(2) Uani ? ? 1.00000 ? ?
C211 .29523(14) .7270(5) -.0598(3) .071(3) Uani ? ? 1.00000 ? ?
C22 .30805(11) .4876(4) -.0522(2) .050(2) Uani ? ? 1.00000 ? ?
N23 .32210(7) .3668(3) -.01292(16) .0408(16) Uani ? ? 1.00000 ? ?
C24 .32035(10) .2569(4) -.0687(2) .052(2) Uani ? ? 1.00000 ? ?
C25 .34170(11) .1384(5) -.0423(3) .061(3) Uani ? ? 1.00000 ? ?
C26 .33301(12) .0672(5) .0211(3) .060(3) Uani ? ? 1.00000 ? ?
N27 .33735(10) .1543(4) .0860(2) .054(2) Uani ? ? 1.00000 ? ?
C211' .34098(12) .6457(6) .0360(4) .069(3) Uani ? ? 1.00000 ? ?
C22' .28351(10) .5967(4) .0438(2) .050(2) Uani ? ? 1.00000 ? ?
N23' .29160(7) .4990(3) .10492(17) .0424(17) Uani ? ? 1.00000 ? ?
C24' .26530(10) .5046(5) .1474(2) .055(3) Uani ? ? 1.00000 ? ?
C25' .27205(13) .4276(5) .2171(3) .063(3) Uani ? ? 1.00000 ? ?
C26' .26865(11) .2795(5) .2063(3) .062(3) Uani ? ? 1.00000 ? ?
N27' .29322(9) .2253(4) .1690(2) .050(2) Uani ? ? 1.00000 ? ?
Cl1 .50000 .79115(14) .25000 .0529(7) Uani ? ? 1.00000 ? ?
Cl2 .25000 .25000 .00000 .0497(7) Uani ? ? 1.00000 ? ?
Cl3 .68082(3) .86589(11) .28638(6) .0642(6) Uani ? ? 1.00000 ? ?
O31 .65084(10) .9080(5) .2957(3) .130(3) Uani ? ? 1.00000 ? ?
O32 .68234(13) .7280(4) .2764(2) .142(3) Uani ? ? 1.00000 ? ?
O33 .68820(10) .9328(5) .2256(2) .122(3) Uani ? ? 1.00000 ? ?
O34 .70351(10) .9053(4) .34933(19) .107(3) Uani ? ? 1.00000 ? ?
Cl4 .57723(3) .37671(13) .43612(7) .0718(7) Uani ? ? 1.00000 ? ?
O41 .60276(12) .3541(7) .4051(3) .187(5) Uani ? ? 1.00000 ? ?
O42 .55858(13) .4766(6) .4047(4) .137(5) Uani ? ? .791(11) ? ?
O43 .5587(3) .2643(8) .4412(6) .186(8) Uani ? ? .791(11) ? ?
O44 .5924(2) .4203(11) .5090(3) .201(7) Uani ? ? .791(11) ? ?
O42' .5574(6) .357(3) .3631(14) .132(11) Uiso ? ? .209(11) ? ?
O43' .5721(6) .288(3) .4781(14) .096(8) Uiso ? ? .209(11) ? ?
O44' .5707(7) .491(3) .463(2) .145(11) Uiso ? ? .209(11) ? ?
Cl5 .62939(3) .33212(14) .22475(7) .0761(8) Uani ? ? 1.00000 ? ?
O51 .64006(10) .4296(4) .2802(2) .125(3) Uani ? ? 1.00000 ? ?
O52 .62679(14) .2055(5) .2596(3) .129(4) Uani ? ? .813(10) ? ?
O53 .65194(17) .3246(12) .1821(4) .174(7) Uani ? ? .813(10) ? ?
O54 .59994(13) .3622(6) .1800(4) .109(4) Uani ? ? .813(10) ? ?
O52' .5981(7) .330(3) .2143(13) .080(8) Uiso ? ? .187(10) ? ?
O53' .6505(5) .246(2) .2093(12) .079(7) Uiso ? ? .187(10) ? ?
O54' .6302(11) .422(4) .160(2) .197(17) Uiso ? ? .187(10) ? ?
O01 .38465(9) .6725(4) .3276(3) .130(3) Uani ? ? 1.00000 ? ?
H111a .4466(12) 1.206(5) .424(3) .09(2) Uiso ? ? 1.00000 ? ?
H111b .4775(9) 1.154(3) .4268(18) .034(10) Uiso ? ? 1.00000 ? ?
H111c .4617(9) 1.107(4) .489(2) .061(12) Uiso ? ? 1.00000 ? ?
H12a .4680(8) .883(4) .464(2) .050(11) Uiso ? ? 1.00000 ? ?
H12b .4885(8) .908(3) .4065(17) .044(10) Uiso ? ? 1.00000 ? ?
H13a .4401(8) .743(3) .3957(18) .034(10) Uiso ? ? 1.00000 ? ?
H14a .4814(9) .680(4) .467(2) .062(12) Uiso ? ? 1.00000 ? ?
H14b .4986(9) .685(4) .401(2) .054(12) Uiso ? ? 1.00000 ? ?
H15a .4504(9) .498(4) .413(2) .055(12) Uiso ? ? 1.00000 ? ?
H15b .4847(9) .478(4) .427(2) .059(13) Uiso ? ? 1.00000 ? ?
H16a .4727(9) .394(4) .314(2) .055(12) Uiso ? ? 1.00000 ? ?
H16b .4931(10) .501(4) .313(2) .069(14) Uiso ? ? 1.00000 ? ?
H17a .4308(9) .522(4) .276(2) .048(13) Uiso ? ? 1.00000 ? ?
H17b .4494(11) .525(5) .233(3) .073(19) Uiso ? ? 1.00000 ? ?
H111'a .4112(10) .976(4) .444(3) .079(15) Uiso ? ? 1.00000 ? ?
H111'b .3998(9) .910(4) .366(2) .058(11) Uiso ? ? 1.00000 ? ?
H111'c .3972(11) 1.059(5) .383(2) .085(18) Uiso ? ? 1.00000 ? ?
H12'a .4708(9) 1.056(4) .3055(19) .058(11) Uiso ? ? 1.00000 ? ?
H12'b .4369(9) 1.133(4) .299(2) .066(12) Uiso ? ? 1.00000 ? ?
H13'b .4136(7) .953(3) .2545(16) .027(10) Uiso ? ? 1.00000 ? ?
H14'a .4592(9) .981(4) .179(2) .060(12) Uiso ? ? 1.00000 ? ?
H14'b .4308(8) 1.089(4) .1816(18) .041(11) Uiso ? ? 1.00000 ? ?
H15'a .4209(9) .986(4) .078(2) .069(13) Uiso ? ? 1.00000 ? ?
H15'b .3923(10) .960(4) .121(2) .078(14) Uiso ? ? 1.00000 ? ?
H16'a .4421(11) .792(4) .102(2) .070(13) Uiso ? ? 1.00000 ? ?
H16'b .4085(10) .767(4) .059(2) .074(13) Uiso ? ? 1.00000 ? ?
H17'a .4129(11) .635(5) .158(2) .078(17) Uiso ? ? 1.00000 ? ?
H17'b .3957(14) .732(6) .184(3) .11(3) Uiso ? ? 1.00000 ? ?
H211a .2917(11) .808(5) -.033(3) .091(16) Uiso ? ? 1.00000 ? ?
H211b .3121(14) .732(5) -.091(3) .13(2) Uiso ? ? 1.00000 ? ?
H211c .2716(11) .702(4) -.088(2) .078(14) Uiso ? ? 1.00000 ? ?
H211'a .3585(11) .656(4) -.000(2) .084(14) Uiso ? ? 1.00000 ? ?
H211'b .3406(10) .715(5) .062(3) .072(16) Uiso ? ? 1.00000 ? ?
H211'c .3510(10) .583(4) .067(2) .066(14) Uiso ? ? 1.00000 ? ?
H22a .2872(9) .463(4) -.0711(18) .049(11) Uiso ? ? 1.00000 ? ?
H22b .3203(7) .513(3) -.0894(18) .040(9) Uiso ? ? 1.00000 ? ?
H23b .3408(9) .379(4) .003(2) .046(11) Uiso ? ? 1.00000 ? ?
H24a .2977(9) .222(3) -.077(2) .052(11) Uiso ? ? 1.00000 ? ?
H24b .3285(11) .298(4) -.117(3) .089(14) Uiso ? ? 1.00000 ? ?
H25a .3386(9) .076(4) -.084(2) .072(13) Uiso ? ? 1.00000 ? ?
H25b .3624(11) .170(4) -.036(2) .073(14) Uiso ? ? 1.00000 ? ?
H26a .3096(9) .036(4) .012(2) .061(12) Uiso ? ? 1.00000 ? ?
H26b .3447(8) -.002(4) .0339(17) .040(10) Uiso ? ? 1.00000 ? ?
H27a .3333(11) .107(5) .128(3) .097(18) Uiso ? ? 1.00000 ? ?
H27b .3536(8) .184(4) .0887(19) .031(11) Uiso ? ? 1.00000 ? ?
H22'a .2801(9) .677(4) .062(2) .058(12) Uiso ? ? 1.00000 ? ?
H22'b .2621(10) .566(4) .013(2) .074(13) Uiso ? ? 1.00000 ? ?
H23'a .3055(8) .522(3) .1321(18) .033(10) Uiso ? ? 1.00000 ? ?
H24'a .2637(9) .603(4) .152(2) .069(13) Uiso ? ? 1.00000 ? ?
H24'b .2471(9) .469(4) .111(2) .057(11) Uiso ? ? 1.00000 ? ?
H25'a .2951(10) .448(4) .245(2) .073(13) Uiso ? ? 1.00000 ? ?
H25'b .2593(9) .452(4) .238(2) .061(14) Uiso ? ? 1.00000 ? ?
H26'a .2726(9) .236(4) .251(2) .065(13) Uiso ? ? 1.00000 ? ?
H26'b .2489(11) .260(4) .174(2) .075(14) Uiso ? ? 1.00000 ? ?
H27'a .3095(10) .224(4) .195(2) .044(12) Uiso ? ? 1.00000 ? ?
H27'b .2890(8) .143(4) .154(2) .049(12) Uiso ? ? 1.00000 ? ?

loop_
_atom_site_aniso_label
_atom_site_aniso_U_11
_atom_site_aniso_U_22
_atom_site_aniso_U_33
_atom_site_aniso_U_12
_atom_site_aniso_U_13
_atom_site_aniso_U_23
Cu1 .0354(2) .0497(3) .0354(2) -.0018(2) .00156(17) .0028(2)
Cu2 .0342(2) .0380(2) .0408(2) .00293(19) .00477(17) -.0008(2)
C11 .046(2) .049(2) .037(2) -.0049(17) .0055(16) -.0002(17)
C111 .072(4) .060(3) .064(3) -.010(3) .008(3) -.011(3)
C12 .050(3) .056(3) .038(2) -.0109(19) -.0024(18) .0038(18)
N13 .0370(18) .049(2) .0405(17) -.0022(14) .0036(14) .0060(14)
C14 .060(3) .058(3) .049(3) .004(2) -.006(2) .012(2)
C15 .075(4) .053(3) .062(3) .008(2) .003(3) .020(2)
C16 .072(3) .049(3) .070(3) .009(2) .013(3) .006(2)
N17 .056(3) .061(3) .057(3) -.007(2) .008(2) .000(2)
C111' .053(3) .077(4) .052(3) -.005(3) .020(2) -.006(3)
C12' .048(2) .047(3) .048(2) .0003(19) .0092(18) .0064(19)
N13' .039(2) .056(2) .0358(17) .0050(15) .0074(14) .0065(14)
C14' .078(3) .060(3) .045(2) .015(3) .014(2) .017(2)
C15' .072(3) .112(5) .037(2) .024(3) .008(2) .019(3)
C16' .056(3) .107(4) .037(2) .000(3) .001(2) -.009(2)
N17' .062(3) .078(3) .048(2) -.005(2) -.0067(19) -.003(2)
C21 .050(2) .036(2) .059(2) .0013(17) .0064(19) .0050(18)
C211 .076(4) .050(3) .089(4) .006(2) .024(3) .018(3)
C22 .050(3) .051(3) .051(2) .000(2) .013(2) .007(2)
N23 .0308(17) .0439(18) .0481(18) -.0012(14) .0084(14) -.0026(14)
C24 .049(2) .057(3) .051(2) .004(2) .0124(19) -.010(2)
C25 .049(3) .062(3) .069(3) .013(2) .011(2) -.022(2)
C26 .060(3) .041(3) .074(3) .016(2) .002(2) -.004(2)
N27 .048(2) .052(2) .060(2) .0112(18) .0057(19) .0045(18)
C211' .050(3) .057(3) .097(4) -.009(2) .007(3) -.009(3)
C22' .049(2) .039(2) .060(3) .0072(19) .006(2) .000(2)
N23' .0354(18) .046(2) .0437(18) -.0005(14) .0015(15) -.0080(15)
C24' .051(3) .059(3) .057(3) .009(2) .017(2) -.006(2)
C25' .061(3) .078(4) .055(3) .008(3) .025(2) -.009(2)
C26' .050(3) .084(4) .055(3) -.000(2) .014(2) .009(2)
N27' .046(2) .055(3) .045(2) .0004(17) .0011(16) .0025(17)
Cl1 .0340(7) .0581(9) .0701(9) .00000 .0188(6) .00000
Cl2 .0314(6) .0668(9) .0481(7) -.0106(6) .0014(5) -.0094(7)
Cl3 .0866(8) .0512(7) .0534(6) .0073(6) .0104(6) -.0025(5)
O31 .097(3) .142(4) .162(4) .026(3) .050(3) -.015(3)
O32 .211(5) .059(3) .127(4) .027(3) -.037(3) -.022(2)
O33 .148(4) .146(4) .079(3) -.010(3) .038(2) .015(3)
O34 .143(3) .080(3) .081(2) -.010(2) -.018(2) -.006(2)
Cl4 .0788(8) .0715(8) .0725(8) .0114(7) .0327(7) .0176(7)
O41 .112(4) .274(8) .196(5) .041(4) .085(4) -.012(5)
O42 .129(5) .113(5) .153(7) .050(4) -.010(4) .059(5)
O43 .260(11) .115(6) .216(11) -.081(6) .123(9) -.008(6)
O44 .216(8) .296(11) .071(4) .049(8) -.020(4) -.044(5)
Cl5 .0503(7) .0874(10) .0855(8) .0077(6) .0012(6) .0003(7)
O51 .128(3) .102(3) .138(4) -.046(3) .005(3) -.035(3)
O52 .177(6) .074(4) .106(4) -.020(3) -.040(4) .039(3)
O53 .131(6) .286(12) .128(6) -.011(7) .084(5) -.000(6)
O54 .076(4) .103(4) .129(5) .025(3) -.028(4) .013(4)
O01 .078(2) .106(3) .205(5) -.011(2) .024(3) -.046(3)

loop_
_atom_type_symbol
_atom_type_description
_atom_type_oxidation_number
_atom_type_number_in_cell
_atom_type_scat_dispersion_real
_atom_type_scat_dispersion_imag
_atom_type_scat_source
C ? 0 176 .002 .002 'Int Tables Vol IV Tables 2.2B and 2.3.1'
H ? 0 464 0 0 'Int Tables Vol IV Tables 2.2B and 2.3.1'
Cl ? 0 32 .132 .159 'Int Tables Vol IV Tables 2.2B and 2.3.1'
Cu ? 0 16 .263 1.266 'Int Tables Vol IV Tables 2.2B and 2.3.1'
N ? 0 64 .004 .003 'Int Tables Vol IV Tables 2.2B and 2.3.1'
O ? 0 104 .008 .006 'Int Tables Vol IV Tables 2.2B and 2.3.1'

loop_
_diffrn_attenuator_code
_diffrn_attenuator_scale
? ?

loop_
_geom_angle_atom_site_label_1
_geom_angle_atom_site_label_2
_geom_angle_atom_site_label_3
_geom_angle_site_symmetry_1
_geom_angle_site_symmetry_2
_geom_angle_site_symmetry_3
_geom_angle
_geom_angle_publ_flag
N13 Cu1 N17 . . . 92.26(15) ?
N13 Cu1 N13' . . . 95.61(12) ?
N13 Cu1 N17' . . . 157.16(17) ?
N13 Cu1 Cl1 . . . 93.26(9) ?
N13 Cu1 O01 . . . 74.26(13) ?
N17 Cu1 N13' . . . 171.06(14) ?
N17 Cu1 N17' . . . 84.89(18) ?
N17 Cu1 Cl1 . . . 92.17(13) ?
N17 Cu1 O01 . . . 80.83(16) ?
N13' Cu1 N17' . . . 86.22(16) ?
N13' Cu1 Cl1 . . . 91.63(10) ?
N13' Cu1 O01 . . . 97.20(13) ?
N17' Cu1 Cl1 . . . 109.47(14) ?
N17' Cu1 O01 . . . 82.92(16) ?
Cl1 Cu1 O01 . . . 165.31(9) ?
N23 Cu2 N27 . . . 85.66(15) ?
N23 Cu2 N23' . . . 96.03(13) ?
N23 Cu2 N27' . . . 170.21(14) ?
N23 Cu2 Cl2 . . . 91.06(8) ?
N27 Cu2 N23' . . . 153.00(13) ?
N27 Cu2 N27' . . . 84.63(16) ?
N27 Cu2 Cl2 . . . 112.45(11) ?
N23' Cu2 N27' . . . 93.22(14) ?
N23' Cu2 Cl2 . . . 94.49(8) ?
N27' Cu2 Cl2 . . . 91.44(10) ?
C111 C11 C12 . . . 107.0(3) ?
C111 C11 C111' . . . 108.9(4) ?
C111 C11 C12' . . . 106.6(4) ?
C12 C11 C111' . . . 112.2(4) ?
C12 C11 C12' . . . 109.7(3) ?
C111' C11 C12' . . . 112.1(3) ?
C11 C111 H111a . . . 112(3) ?
C11 C111 H111b . . . 108(2) ?
C11 C111 H111c . . . 109(2) ?
H111a C111 H111b . . . 105(4) ?
H111a C111 H111c . . . 116(4) ?
H111b C111 H111c . . . 106(3) ?
C11 C12 N13 . . . 117.2(3) ?
C11 C12 H12a . . . 112(2) ?
C11 C12 H12b . . . 111.3(18) ?
N13 C12 H12a . . . 106(2) ?
N13 C12 H12b . . . 104.3(18) ?
H12a C12 H12b . . . 106(3) ?
Cu1 N13 C12 . . . 118.0(2) ?
Cu1 N13 C14 . . . 116.2(3) ?
Cu1 N13 H13a . . . 103(2) ?
C12 N13 C14 . . . 107.1(3) ?
C12 N13 H13a . . . 105(2) ?
C14 N13 H13a . . . 105(2) ?
N13 C14 C15 . . . 114.6(4) ?
N13 C14 H14a . . . 102(2) ?
N13 C14 H14b . . . 105(2) ?
C15 C14 H14a . . . 111(2) ?
C15 C14 H14b . . . 110(2) ?
H14a C14 H14b . . . 113(3) ?
C14 C15 C16 . . . 113.9(4) ?
C14 C15 H15a . . . 110(2) ?
C14 C15 H15b . . . 103(3) ?
C16 C15 H15a . . . 114(2) ?
C16 C15 H15b . . . 110(3) ?
H15a C15 H15b . . . 105(4) ?
C15 C16 N17 . . . 111.1(4) ?
C15 C16 H16a . . . 116(3) ?
C15 C16 H16b . . . 112(2) ?
N17 C16 H16a . . . 110(2) ?
N17 C16 H16b . . . 109(2) ?
H16a C16 H16b . . . 98(4) ?
Cu1 N17 C16 . . . 122.3(3) ?
Cu1 N17 H17a . . . 104(3) ?
Cu1 N17 H17b . . . 112(4) ?
C16 N17 H17a . . . 107(3) ?
C16 N17 H17b . . . 106(3) ?
H17a N17 H17b . . . 104(4) ?
C11 C111' H111'a . . . 104(3) ?
C11 C111' H111'b . . . 112(2) ?
C11 C111' H111'c . . . 115(3) ?
H111'a C111' H111'b . . . 110(4) ?
H111'a C111' H111'c . . . 108(4) ?
H111'b C111' H111'c . . . 107(4) ?
C11 C12' N13' . . . 115.3(3) ?
C11 C12' H12'a . . . 112(2) ?
C11 C12' H12'b . . . 108(3) ?
N13' C12' H12'a . . . 107(2) ?
N13' C12' H12'b . . . 106(2) ?
H12'a C12' H12'b . . . 109(3) ?
Cu1 N13' C12' . . . 117.8(2) ?
Cu1 N13' C14' . . . 113.3(3) ?
Cu1 N13' H13'b . . . 101(2) ?
C12' N13' C14' . . . 107.2(3) ?
C12' N13' H13'b . . . 109(2) ?
C14' N13' H13'b . . . 108(2) ?
N13' C14' C15' . . . 114.2(4) ?
N13' C14' H14'a . . . 106(2) ?
N13' C14' H14'b . . . 106(2) ?
C15' C14' H14'a . . . 107(2) ?
C15' C14' H14'b . . . 105(2) ?
H14'a C14' H14'b . . . 118(3) ?
C14' C15' C16' . . . 114.6(4) ?
C14' C15' H15'a . . . 103(2) ?
C14' C15' H15'b . . . 110(2) ?
C16' C15' H15'a . . . 104(3) ?
C16' C15' H15'b . . . 111(3) ?
H15'a C15' H15'b . . . 115(3) ?
C15' C16' N17' . . . 109.8(4) ?
C15' C16' H16'a . . . 106(2) ?
C15' C16' H16'b . . . 113(2) ?
N17' C16' H16'a . . . 114(2) ?
N17' C16' H16'b . . . 114(3) ?
H16'a C16' H16'b . . . 100(4) ?
Cu1 N17' C16' . . . 116.4(3) ?
Cu1 N17' H17'a . . . 109(3) ?
Cu1 N17' H17'b . . . 97(4) ?
C16' N17' H17'a . . . 107(3) ?
C16' N17' H17'b . . . 121(4) ?
H17'a N17' H17'b . . . 106(5) ?
C211 C21 C22 . . . 105.7(3) ?
C211 C21 C211' . . . 109.3(4) ?
C211 C21 C22' . . . 107.1(4) ?
C22 C21 C211' . . . 110.5(4) ?
C22 C21 C22' . . . 110.8(3) ?
C211' C21 C22' . . . 113.1(4) ?
C21 C211 H211a . . . 110(3) ?
C21 C211 H211b . . . 103(3) ?
C21 C211 H211c . . . 108(2) ?
H211a C211 H211b . . . 117(4) ?
H211a C211 H211c . . . 103(4) ?
H211b C211 H211c . . . 115(4) ?
C21 C22 N23 . . . 115.7(3) ?
C21 C22 H22a . . . 108(2) ?
C21 C22 H22b . . . 105.3(19) ?
N23 C22 H22a . . . 104(2) ?
N23 C22 H22b . . . 110.2(19) ?
H22a C22 H22b . . . 114(3) ?
Cu2 N23 C22 . . . 117.6(3) ?
Cu2 N23 C24 . . . 113.3(2) ?
Cu2 N23 H23b . . . 103(3) ?
C22 N23 C24 . . . 107.0(3) ?
C22 N23 H23b . . . 110(3) ?
C24 N23 H23b . . . 106(3) ?
N23 C24 C25 . . . 113.6(3) ?
N23 C24 H24a . . . 106(2) ?
N23 C24 H24b . . . 109(2) ?
C25 C24 H24a . . . 106(2) ?
C25 C24 H24b . . . 107(2) ?
H24a C24 H24b . . . 116(3) ?
C24 C25 C26 . . . 113.8(4) ?
C24 C25 H25a . . . 105(2) ?
C24 C25 H25b . . . 106(3) ?
C26 C25 H25a . . . 108(3) ?
C26 C25 H25b . . . 116(3) ?
H25a C25 H25b . . . 107(4) ?
C25 C26 N27 . . . 111.2(4) ?
C25 C26 H26a . . . 113(2) ?
C25 C26 H26b . . . 113(2) ?
N27 C26 H26a . . . 106(2) ?
N27 C26 H26b . . . 106(2) ?
H26a C26 H26b . . . 107(3) ?
Cu2 N27 C26 . . . 114.8(3) ?
Cu2 N27 H27a . . . 102(3) ?
Cu2 N27 H27b . . . 108(3) ?
C26 N27 H27a . . . 111(3) ?
C26 N27 H27b . . . 105(3) ?
H27a N27 H27b . . . 117(4) ?
C21 C211' H211'a . . . 113(2) ?
C21 C211' H211'b . . . 110(3) ?
C21 C211' H211'c . . . 117(3) ?
H211'a C211' H211'b . . . 111(4) ?
H211'a C211' H211'c . . . 99(4) ?
H211'b C211' H211'c . . . 105(4) ?
C21 C22' N23' . . . 116.8(3) ?
C21 C22' H22'a . . . 108(3) ?
C21 C22' H22'b . . . 109(2) ?
N23' C22' H22'a . . . 109(2) ?
N23' C22' H22'b . . . 106(2) ?
H22'a C22' H22'b . . . 107(3) ?
Cu2 N23' C22' . . . 116.9(3) ?
Cu2 N23' C24' . . . 115.8(3) ?
Cu2 N23' H23'a . . . 103(3) ?
C22' N23' C24' . . . 107.3(3) ?
C22' N23' H23'a . . . 111(3) ?
C24' N23' H23'a . . . 102(3) ?
N23' C24' C25' . . . 114.0(4) ?
N23' C24' H24'a . . . 99(2) ?
N23' C24' H24'b . . . 101(2) ?
C25' C24' H24'a . . . 116(2) ?
C25' C24' H24'b . . . 114(2) ?
H24'a C24' H24'b . . . 111(3) ?
C24' C25' C26' . . . 113.3(4) ?
C24' C25' H25'a . . . 110(2) ?
C24' C25' H25'b . . . 104(3) ?
C26' C25' H25'a . . . 109(2) ?
C26' C25' H25'b . . . 109(3) ?
H25'a C25' H25'b . . . 112(4) ?
C25' C26' N27' . . . 111.6(4) ?
C25' C26' H26'a . . . 111(3) ?
C25' C26' H26'b . . . 110(3) ?
N27' C26' H26'a . . . 103(3) ?
N27' C26' H26'b . . . 104(3) ?
H26'a C26' H26'b . . . 117(4) ?
Cu2 N27' C26' . . . 123.9(3) ?
Cu2 N27' H27'a . . . 101(3) ?
Cu2 N27' H27'b . . . 101(3) ?
C26' N27' H27'a . . . 110(3) ?
C26' N27' H27'b . . . 112(3) ?
H27'a N27' H27'b . . . 107(4) ?
Cu1 Cl1 Cu1 . . '2 655' 162.49(6) ?
Cu2 Cl2 Cu2 . . 7 180.0000 ?
O31 Cl3 O32 . . . 112.6(3) ?
O31 Cl3 O33 . . . 108.4(3) ?
O31 Cl3 O34 . . . 107.9(3) ?
O32 Cl3 O33 . . . 109.8(3) ?
O32 Cl3 O34 . . . 110.0(2) ?
O33 Cl3 O34 . . . 108.2(2) ?
O41 Cl4 O42 . . . 113.4(4) ?
O41 Cl4 O43 . . . 114.4(6) ?
O41 Cl4 O44 . . . 101.8(4) ?
O41 Cl4 O42' . . . 86.8(11) ?
O41 Cl4 O43' . . . 114.4(13) ?
O41 Cl4 O44' . . . 124.5(15) ?
O42 Cl4 O43 . . . 109.6(5) ?
O42 Cl4 O44 . . . 107.7(5) ?
O42 Cl4 O42' . . . 60.7(11) ?
O42 Cl4 O43' . . . 130.6(12) ?
O42 Cl4 O44' . . . 50.5(14) ?
O43 Cl4 O44 . . . 109.4(6) ?
O43 Cl4 O42' . . . 73.9(12) ?
O43 Cl4 O43' . . . 36.7(12) ?
O43 Cl4 O44' . . . 121.0(16) ?
O44 Cl4 O42' . . . 167.9(11) ?
O44 Cl4 O43' . . . 73.9(12) ?
O44 Cl4 O44' . . . 57.4(14) ?
O42' Cl4 O43' . . . 110.6(15) ?
O42' Cl4 O44' . . . 110.7(17) ?
O43' Cl4 O44' . . . 108(2) ?
Cl4 O41 O44 . . . 40.8(3) ?
Cl4 O41 O42' . . . 49.2(8) ?
Cl4 O41 O43' . . . 31.2(7) ?
O44 O41 O42' . . . 89.7(9) ?
O44 O41 O43' . . . 43.9(8) ?
O42' O41 O43' . . . 65.3(10) ?
Cl4 O42 O42' . . . 64.2(10) ?
Cl4 O42 O44' . . . 63.1(16) ?
O42' O42 O44' . . . 126.8(19) ?
Cl4 O43 O42' . . . 55.2(9) ?
Cl4 O43 O43' . . . 62(2) ?
O42' O43 O43' . . . 117(2) ?
Cl4 O44 O41 . . . 37.4(2) ?
Cl4 O44 O43' . . . 46.8(10) ?
Cl4 O44 O44' . . . 55.5(14) ?
O41 O44 O43' . . . 67.9(10) ?
O41 O44 O44' . . . 80.1(16) ?
O43' O44 O44' . . . 87.2(16) ?
Cl4 O42' O41 . . . 44.0(6) ?
Cl4 O42' O42 . . . 55.1(10) ?
Cl4 O42' O43 . . . 50.8(9) ?
O41 O42' O42 . . . 82.3(11) ?
O41 O42' O43 . . . 77.7(10) ?
O42 O42' O43 . . . 89.8(14) ?
Cl4 O43' O41 . . . 34.5(8) ?
Cl4 O43' O43 . . . 82(2) ?
Cl4 O43' O44 . . . 59.3(12) ?
Cl4 O43' O44' . . . 37.3(13) ?
O41 O43' O43 . . . 88(2) ?
O41 O43' O44 . . . 68.2(10) ?
O41 O43' O44' . . . 67.5(14) ?
O43 O43' O44 . . . 139(3) ?
O43 O43' O44' . . . 100(2) ?
O44 O43' O44' . . . 40.4(11) ?
Cl4 O44' O42 . . . 66.4(18) ?
Cl4 O44' O44 . . . 67.1(15) ?
Cl4 O44' O43' . . . 35.0(11) ?
O42 O44' O44 . . . 133(3) ?
O42 O44' O43' . . . 90(2) ?
O44 O44' O43' . . . 52.4(13) ?
O51 Cl5 O52 . . . 108.2(3) ?
O51 Cl5 O53 . . . 107.5(4) ?
O51 Cl5 O54 . . . 114.1(3) ?
O51 Cl5 O52' . . . 106.8(12) ?
O51 Cl5 O53' . . . 118.1(9) ?
O51 Cl5 O54' . . . 97.1(15) ?
O52 Cl5 O53 . . . 110.0(5) ?
O52 Cl5 O54 . . . 108.6(3) ?
O52 Cl5 O52' . . . 83.3(12) ?
O52 Cl5 O53' . . . 68.9(10) ?
O52 Cl5 O54' . . . 154.2(16) ?
O53 Cl5 O54 . . . 108.5(4) ?
O53 Cl5 O52' . . . 136.5(11) ?
O53 Cl5 O53' . . . 41.2(11) ?
O53 Cl5 O54' . . . 55.6(18) ?
O54 Cl5 O52' . . . 31.3(12) ?
O54 Cl5 O53' . . . 125.5(10) ?
O54 Cl5 O54' . . . 63.5(17) ?
O52' Cl5 O53' . . . 132.4(15) ?
O52' Cl5 O54' . . . 94(2) ?
O53' Cl5 O54' . . . 95(2) ?
Cl5 O51 O52' . . . 34.8(8) ?
Cl5 O52 O52' . . . 45.4(9) ?
Cl5 O52 O53' . . . 52.0(8) ?
O52' O52 O53' . . . 90.1(12) ?
Cl5 O53 O53' . . . 66.7(16) ?
Cl5 O53 O54' . . . 68(2) ?
O53' O53 O54' . . . 130(3) ?
Cl5 O54 O52' . . . 68(2) ?
Cl5 O54 O54' . . . 61.8(14) ?
O52' O54 O54' . . . 128(3) ?
Cl5 O52' O51 . . . 38.4(7) ?
Cl5 O52' O52 . . . 51.3(9) ?
Cl5 O52' O54 . . . 81(2) ?
Cl5 O52' O54' . . . 46.6(14) ?
O51 O52' O52 . . . 69.6(8) ?
O51 O52' O54 . . . 94(2) ?
O51 O52' O54' . . . 62.0(13) ?
O52 O52' O54 . . . 122(3) ?
O52 O52' O54' . . . 94.6(17) ?
O54 O52' O54' . . . 35(2) ?
Cl5 O53' O52 . . . 59.1(10) ?
Cl5 O53' O53 . . . 72.1(15) ?
Cl5 O53' O54' . . . 46.0(14) ?
O52 O53' O53 . . . 131(2) ?
O52 O53' O54' . . . 102.7(17) ?
O53 O53' O54' . . . 29.4(16) ?
Cl5 O54' O53 . . . 56.9(16) ?
Cl5 O54' O54 . . . 54.7(16) ?
Cl5 O54' O52' . . . 39.1(13) ?
Cl5 O54' O53' . . . 39.0(12) ?
O53 O54' O54 . . . 102(3) ?
O53 O54' O52' . . . 91(2) ?
O53 O54' O53' . . . 20.2(11) ?
O54 O54' O52' . . . 16.1(9) ?
O54 O54' O53' . . . 82(2) ?
O52' O54' O53' . . . 70.7(17) ?

loop_
_geom_bond_atom_site_label_1
_geom_bond_atom_site_label_2
_geom_bond_site_symmetry_1
_geom_bond_site_symmetry_2
_geom_bond_distance
_geom_bond_publ_flag
Cu1 N13 . . 2.065(3) ?
Cu1 N17 . . 2.018(4) ?
Cu1 N13' . . 2.067(3) ?
Cu1 N17' . . 2.064(4) ?
Cu1 Cl1 . . 2.5808(5) ?
Cu1 O01 . . 2.986(5) ?
Cu2 N23 . . 2.063(3) ?
Cu2 N27 . . 2.057(4) ?
Cu2 N23' . . 2.060(3) ?
Cu2 N27' . . 2.036(4) ?
Cu2 Cl2 . . 2.5887(4) ?
C11 C111 . . 1.535(6) ?
C11 C12 . . 1.517(5) ?
C11 C111' . . 1.525(6) ?
C11 C12' . . 1.514(5) ?
C111 H111a . . .88(5) ?
C111 H111b . . .90(4) ?
C111 H111c . . 1.01(4) ?
C12 N13 . . 1.486(5) ?
C12 H12a . . .91(4) ?
C12 H12b . . 1.03(4) ?
N13 C14 . . 1.488(5) ?
N13 H13a . . .79(4) ?
C14 C15 . . 1.502(6) ?
C14 H14a . . .94(4) ?
C14 H14b . . .93(4) ?
C15 C16 . . 1.474(7) ?
C15 H15a . . 1.01(4) ?
C15 H15b . . .81(4) ?
C16 N17 . . 1.480(6) ?
C16 H16a . . .88(4) ?
C16 H16b . . .93(4) ?
N17 H17a . . .82(4) ?
N17 H17b . . .75(5) ?
C111' H111'a . . .89(5) ?
C111' H111'b . . 1.03(4) ?
C111' H111'c . . .87(5) ?
C12' N13' . . 1.474(5) ?
C12' H12'a . . 1.03(4) ?
C12' H12'b . . .97(4) ?
N13' C14' . . 1.489(6) ?
N13' H13'b . . .76(3) ?
C14' C15' . . 1.502(6) ?
C14' H14'a . . 1.03(4) ?
C14' H14'b . . .87(4) ?
C15' C16' . . 1.477(8) ?
C15' H15'a . . .96(4) ?
C15' H15'b . . .96(5) ?
C16' N17' . . 1.482(7) ?
C16' H16'a . . .98(5) ?
C16' H16'b . . .99(4) ?
N17' H17'a . . .90(5) ?
N17' H17'b . . .81(6) ?
C21 C211 . . 1.550(6) ?
C21 C22 . . 1.520(6) ?
C21 C211' . . 1.523(6) ?
C21 C22' . . 1.510(6) ?
C211 H211a . . .97(5) ?
C211 H211b . . 1.02(7) ?
C211 H211c . . 1.07(4) ?
C22 N23 . . 1.474(5) ?
C22 H22a . . .92(4) ?
C22 H22b . . .98(4) ?
N23 C24 . . 1.503(5) ?
N23 H23b . . .80(4) ?
C24 C25 . . 1.513(6) ?
C24 H24a . . 1.01(4) ?
C24 H24b . . 1.11(5) ?
C25 C26 . . 1.489(7) ?
C25 H25a . . .99(4) ?
C25 H25b . . .92(5) ?
C26 N27 . . 1.471(6) ?
C26 H26a . . 1.03(4) ?
C26 H26b . . .85(3) ?
N27 H27a . . .96(5) ?
N27 H27b . . .75(4) ?
C211' H211'a . . 1.10(5) ?
C211' H211'b . . .84(5) ?
C211' H211'c . . .91(4) ?
C22' N23' . . 1.488(5) ?
C22' H22'a . . .89(4) ?
C22' H22'b . . 1.02(4) ?
N23' C24' . . 1.496(6) ?
N23' H23'a . . .74(3) ?
C24' C25' . . 1.489(7) ?
C24' H24'a . . .99(4) ?
C24' H24'b . . .99(3) ?
C25' C26' . . 1.493(7) ?
C25' H25'a . . 1.04(4) ?
C25' H25'b . . .76(4) ?
C26' N27' . . 1.471(7) ?
C26' H26'a . . .92(4) ?
C26' H26'b . . .96(4) ?
N27' H27'a . . .76(4) ?
N27' H27'b . . .87(4) ?
Cl3 O31 . . 1.388(5) ?
Cl3 O32 . . 1.391(4) ?
Cl3 O33 . . 1.405(4) ?
Cl3 O34 . . 1.422(4) ?
Cl4 O41 . . 1.348(6) ?
Cl4 O42 . . 1.336(6) ?
Cl4 O43 . . 1.385(9) ?
Cl4 O44 . . 1.452(7) ?
Cl4 O42' . . 1.47(2) ?
Cl4 O43' . . 1.23(3) ?
Cl4 O44' . . 1.30(3) ?
O41 O44 . . 2.174(10) ?
O41 O42' . . 1.94(2) ?
O41 O43' . . 2.17(3) ?
O42 O42' . . 1.42(3) ?
O42 O44' . . 1.12(3) ?
O43 O42' . . 1.72(3) ?
O43 O43' . . .84(3) ?
O44 O43' . . 1.62(3) ?
O44 O44' . . 1.33(3) ?
O43' O44' . . 2.04(4) ?
Cl5 O51 . . 1.428(4) ?
Cl5 O52 . . 1.435(5) ?
Cl5 O53 . . 1.366(8) ?
Cl5 O54 . . 1.396(6) ?
Cl5 O52' . . 1.31(3) ?
Cl5 O53' . . 1.32(2) ?
Cl5 O54' . . 1.51(4) ?
O51 O52' . . 2.20(3) ?
O52 O52' . . 1.83(3) ?
O52 O53' . . 1.56(3) ?
O53 O53' . . .95(2) ?
O53 O54' . . 1.35(4) ?
O54 O52' . . .74(3) ?
O54 O54' . . 1.53(5) ?
O52' O54' . . 2.07(5) ?
O53' O54' . . 2.09(5) ?

loop_
_geom_contact_atom_site_label_1
_geom_contact_atom_site_label_2
_geom_contact_distance
_geom_contact_site_symmetry_1
_geom_contact_site_symmetry_2
_geom_contact_publ_flag
Cu1 C11 3.419(4) . . ?
Cu1 C12 3.059(4) . . ?
Cu1 C14 3.033(4) . . ?
Cu1 C15 3.396(5) . . ?
Cu1 C16 3.075(5) . . ?
Cu1 C111' 3.800(6) . . ?
Cu1 C12' 3.048(4) . . ?
Cu1 C14' 2.987(5) . . ?
Cu1 C15' 3.430(5) . . ?
Cu1 C16' 3.029(4) . . ?
Cu1 H12b 3.29(3) . . ?
Cu1 H13a 2.37(3) . . ?
Cu1 H14b 3.14(3) . . ?
Cu1 H15a 3.65(4) . . ?
Cu1 H16b 3.30(4) . . ?
Cu1 H17a 2.35(4) . . ?
Cu1 H17b 2.40(5) . . ?
Cu1 H111'b 3.21(4) . . ?
Cu1 H12'a 3.28(4) . . ?
Cu1 H13'b 2.34(3) . . ?
Cu1 H14'a 3.02(4) . . ?
Cu1 H16'a 3.15(4) . . ?
Cu1 H17'a 2.50(4) . . ?
Cu1 H17'b 2.31(5) . . ?
Cu2 C21 3.410(4) . . ?
Cu2 C22 3.041(4) . . ?
Cu2 C24 2.996(4) . . ?
Cu2 C25 3.441(5) . . ?
Cu2 C26 2.988(5) . . ?
Cu2 C211' 3.828(6) . . ?
Cu2 C22' 3.037(4) . . ?
Cu2 C24' 3.027(5) . . ?
Cu2 C25' 3.386(5) . . ?
Cu2 C26' 3.105(5) . . ?
Cu2 O41 3.900(5) . '2 655' ?
Cu2 Cl5 4.1497(12) . '2 655' ?
Cu2 O51 3.370(4) . '2 655' ?
Cu2 O52 3.889(5) . '2 655' ?
Cu2 O53' 4.08(2) . '2 655' ?
Cu2 H211'c 3.38(4) . . ?
Cu2 H22a 3.15(3) . . ?
Cu2 H23b 2.37(4) . . ?
Cu2 H24a 3.00(4) . . ?
Cu2 H26a 3.03(4) . . ?
Cu2 H27a 2.44(5) . . ?
Cu2 H27b 2.39(4) . . ?
Cu2 H22'b 3.25(4) . . ?
Cu2 H23'a 2.33(3) . . ?
Cu2 H24'b 3.10(4) . . ?
Cu2 H25'a 3.50(4) . . ?
Cu2 H26'b 3.29(5) . . ?
Cu2 H27'a 2.31(4) . . ?
Cu2 H27'b 2.37(4) . . ?
C11 N13 2.563(5) . . ?
C11 N13' 2.524(4) . . ?
C11 H111a 2.03(5) . . ?
C11 H111b 2.01(3) . . ?
C11 H111c 2.09(4) . . ?
C11 H12a 2.03(3) . . ?
C11 H12b 2.12(3) . . ?
C11 H111'a 1.95(5) . . ?
C11 H111'b 2.14(4) . . ?
C11 H111'c 2.05(5) . . ?
C11 H12'a 2.13(4) . . ?
C11 H12'b 2.03(4) . . ?
C11 H13'b 2.66(3) . . ?
C111 C12 2.453(7) . . ?
C111 C111' 2.489(8) . . ?
C111 C12' 2.445(7) . . ?
C111 H12a 2.58(4) . . ?
C111 H111'a 2.57(4) . . ?
C111 H111'c 2.69(5) . . ?
C111 H12'b 2.54(4) . . ?
C12 C14 2.392(6) . . ?
C12 C111' 2.525(6) . . ?
C12 C12' 2.478(6) . . ?
C12 H111b 2.64(3) . . ?
C12 H111c 2.55(4) . . ?
C12 H13a 1.86(3) . . ?
C12 H14a 2.39(4) . . ?
C12 H14b 2.56(4) . . ?
C12 H111'a 2.61(5) . . ?
C12 H12'a 2.65(4) . . ?
N13 C15 2.516(6) . . ?
N13 N17 2.944(5) . . ?
N13 C111' 3.051(6) . . ?
N13 N13' 3.062(4) . . ?
N13 O43' 3.11(3) . '3 666' ?
N13 O01 3.136(5) . . ?
N13 H12a 1.94(4) . . ?
N13 H12b 2.00(3) . . ?
N13 H14a 1.93(4) . . ?
N13 H14b 1.94(4) . . ?
N13 H15a 2.72(4) . . ?
N13 H111'b 2.77(4) . . ?
C14 C16 2.495(7) . . ?
C14 N17 3.032(6) . . ?
C14 H12a 2.46(4) . . ?
C14 H12b 2.49(3) . . ?
C14 H13a 1.86(3) . . ?
C14 H15a 2.07(4) . . ?
C14 H15b 1.86(4) . . ?
C14 H16b 2.67(4) . . ?
C15 N17 2.436(6) . . ?
C15 H13a 2.60(3) . . ?
C15 H14a 2.04(4) . . ?
C15 H14b 2.02(4) . . ?
C15 H16a 2.02(4) . . ?
C15 H16b 2.01(4) . . ?
C15 H17a 2.58(3) . . ?
C16 H14b 2.61(4) . . ?
C16 H15a 2.10(4) . . ?
C16 H15b 1.91(4) . . ?
C16 H17a 1.88(4) . . ?
C16 H17b 1.83(4) . . ?
N17 N17' 2.755(6) . . ?
N17 O42' 3.12(3) . '2 655' ?
N17 O54 3.056(8) . '2 655' ?
N17 O52' 3.01(3) . '2 655' ?
N17 H15a 2.71(4) . . ?
N17 H16a 1.97(4) . . ?
N17 H16b 1.99(4) . . ?
N17 H17'a 2.46(4) . . ?
C111' C12' 2.521(7) . . ?
C111' N13' 2.978(6) . . ?
C111' H111a 2.65(5) . . ?
C111' H13'b 2.70(3) . . ?
C12' C14' 2.385(6) . . ?
C12' H111a 2.64(5) . . ?
C12' H111b 2.52(3) . . ?
C12' H12b 2.64(3) . . ?
C12' H13'b 1.87(3) . . ?
C12' H14'b 2.42(3) . . ?
N13' C15' 2.511(5) . . ?
N13' C16' 3.099(6) . . ?
N13' N17' 2.823(6) . . ?
N13' H111'b 2.72(4) . . ?
N13' H12'a 2.03(4) . . ?
N13' H12'b 1.97(4) . . ?
N13' H14'a 2.04(4) . . ?
N13' H14'b 1.92(4) . . ?
N13' H15'b 2.72(4) . . ?
C14' C16' 2.507(7) . . ?
C14' N17' 2.994(7) . . ?
C14' H12'a 2.52(3) . . ?
C14' H12'b 2.51(4) . . ?
C14' H13'b 1.87(3) . . ?
C14' H15'a 1.95(4) . . ?
C14' H15'b 2.04(4) . . ?
C14' H16'a 2.65(4) . . ?
C15' N17' 2.420(8) . . ?
C15' H13'b 2.55(3) . . ?
C15' H14'a 2.06(4) . . ?
C15' H14'b 1.91(4) . . ?
C15' H16'a 1.99(4) . . ?
C15' H16'b 2.07(4) . . ?
C15' H17'b 2.64(6) . . ?
C16' H14'a 2.64(4) . . ?
C16' H15'a 1.95(4) . . ?
C16' H15'b 2.02(5) . . ?
C16' H17'a 1.94(5) . . ?
C16' H17'b 2.02(6) . . ?
N17' O42 3.187(8) . '2 655' ?
N17' H17b 2.65(5) . . ?
N17' H13'b 2.78(3) . . ?
N17' H15'b 2.62(4) . . ?
N17' H16'a 2.08(5) . . ?
N17' H16'b 2.09(5) . . ?
C21 N23 2.535(5) . . ?
C21 N23' 2.554(5) . . ?
C21 H211a 2.10(5) . . ?
C21 H211b 2.04(6) . . ?
C21 H211c 2.15(4) . . ?
C21 H211'a 2.20(5) . . ?
C21 H211'b 1.98(4) . . ?
C21 H211'c 2.10(4) . . ?
C21 H22a 2.01(3) . . ?
C21 H22b 2.02(3) . . ?
C21 H22'a 1.98(4) . . ?
C21 H22'b 2.08(4) . . ?
C211 C22 2.446(7) . . ?
C211 C211' 2.506(7) . . ?
C211 C22' 2.461(8) . . ?
C211 H211'b 2.68(4) . . ?
C211 H22a 2.66(4) . . ?
C211 H22b 2.49(3) . . ?
C211 H22'a 2.53(4) . . ?
C211 H22'b 2.68(4) . . ?
C22 C24 2.393(6) . . ?
C22 C211' 2.500(7) . . ?
C22 C22' 2.495(6) . . ?
C22 H211b 2.56(6) . . ?
C22 H211c 2.65(4) . . ?
C22 H23b 1.90(3) . . ?
C22 H24b 2.50(5) . . ?
C22 H22'b 2.62(4) . . ?
N23 C25 2.524(6) . . ?
N23 C26 3.072(5) . . ?
N23 N27 2.801(5) . . ?
N23 C211' 2.987(7) . . ?
N23 N23' 3.064(5) . . ?
N23 H211'c 2.77(4) . . ?
N23 H22a 1.92(3) . . ?
N23 H22b 2.03(3) . . ?
N23 H24a 2.03(3) . . ?
N23 H24b 2.13(5) . . ?
N23 H25b 2.70(4) . . ?
N23 H27b 2.78(3) . . ?
C24 C26 2.515(6) . . ?
C24 N27 3.012(6) . . ?
C24 H22a 2.49(4) . . ?
C24 H22b 2.59(3) . . ?
C24 H23b 1.89(3) . . ?
C24 H25a 2.01(4) . . ?
C24 H25b 1.98(4) . . ?
C25 N27 2.442(7) . . ?
C25 H23b 2.55(4) . . ?
C25 H24a 2.04(4) . . ?
C25 H24b 2.12(5) . . ?
C25 H26a 2.12(4) . . ?
C25 H26b 1.98(3) . . ?
C25 H27b 2.44(3) . . ?
C26 H24a 2.64(3) . . ?
C26 H25a 2.02(4) . . ?
C26 H25b 2.07(5) . . ?
C26 H27a 2.03(5) . . ?
C26 H27b 1.81(3) . . ?
N27 N27' 2.755(6) . . ?
N27 O52 3.027(6) . '2 655' ?
N27 H23b 2.75(4) . . ?
N27 H25b 2.70(5) . . ?
N27 H26a 2.02(4) . . ?
N27 H26b 1.89(4) . . ?
N27 H27'a 2.64(4) . . ?
N27 H27'b 2.63(4) . . ?
C211' C22' 2.531(7) . . ?
C211' N23' 3.049(7) . . ?
C211' H211b 2.60(6) . . ?
C211' H22b 2.68(3) . . ?
C22' C24' 2.402(7) . . ?
C22' H211a 2.61(5) . . ?
C22' H211c 2.64(4) . . ?
C22' H211'b 2.67(4) . . ?
C22' H22a 2.56(4) . . ?
C22' H23'a 1.88(3) . . ?
C22' H24'a 2.34(4) . . ?
C22' H24'b 2.53(4) . . ?
N23' C25' 2.504(6) . . ?
N23' N27' 2.976(5) . . ?
N23' H22'a 1.97(4) . . ?
N23' H22'b 2.03(4) . . ?
N23' H24'a 1.92(4) . . ?
N23' H24'b 1.95(4) . . ?
N23' H25'a 2.64(4) . . ?
C24' C26' 2.492(7) . . ?
C24' N27' 3.026(6) . . ?
C24' H22'a 2.51(4) . . ?
C24' H22'b 2.56(4) . . ?
C24' H23'a 1.80(3) . . ?
C24' H25'a 2.09(4) . . ?
C24' H25'b 1.83(4) . . ?
C24' H26'b 2.61(4) . . ?
C25' N27' 2.451(7) . . ?
C25' H23'a 2.52(4) . . ?
C25' H24'a 2.13(4) . . ?
C25' H24'b 2.09(3) . . ?
C25' H26'a 2.01(4) . . ?
C25' H26'b 2.03(4) . . ?
C25' H27'a 2.67(4) . . ?
C26' H24'b 2.63(4) . . ?
C26' H25'a 2.07(4) . . ?
C26' H25'b 1.88(4) . . ?
C26' H27'a 1.88(4) . . ?
C26' H27'b 1.97(4) . . ?
N27' O53' 2.97(2) . '2 655' ?
N27' H27a 2.33(5) . . ?
N27' H25'a 2.63(4) . . ?
N27' H26'a 1.91(5) . . ?
N27' H26'b 1.94(5) . . ?
Cl1 H14'a 2.73(4) . '2 655' ?
Cl1 H14'a 2.73(4) . . ?
Cl2 H24a 2.73(4) . 7 ?
Cl2 H24a 2.73(4) . . ?
O31 O32 2.312(6) . . ?
O31 O33 2.265(7) . . ?
O31 O34 2.272(6) . . ?
O31 O52 3.167(7) . '1 565' ?
O31 H13'b 2.76(3) . '2 655' ?
O31 H15'b 2.68(5) . '2 655' ?
O31 H17'b 2.73(6) . '2 655' ?
O31 H27a 2.46(5) . '2 665' ?
O32 O33 2.287(6) . . ?
O32 O34 2.304(5) . . ?
O32 O01 3.169(6) . '2 655' ?
O32 H23'a 2.66(3) . '2 655' ?
O32 H24'a 2.72(4) . '2 655' ?
O33 O34 2.289(5) . . ?
O33 H25a 2.67(4) . '3 665' ?
O34 H27a 2.64(5) . '2 665' ?
O34 H27'b 2.40(4) . '2 665' ?
O41 O42 2.244(8) . . ?
O41 O43 2.297(13) . . ?
O41 O44' 2.34(4) . . ?
O41 O51 3.160(8) . . ?
O41 H23b 2.68(3) . '2 655' ?
O41 H27b 2.50(4) . '2 655' ?
O42 O43 2.224(10) . . ?
O42 O44 2.252(9) . . ?
O42 O43' 2.33(3) . . ?
O42 H17b 2.57(5) . '2 655' ?
O42 H17'a 2.43(5) . '2 655' ?
O43 O44 2.316(13) . . ?
O43 O44' 2.34(3) . . ?
O43 H12a 2.71(4) . '3 666' ?
O43 H14a 2.70(5) . '3 666' ?
O44 O42' 2.90(2) . . ?
O44 O01 3.153(8) . '3 666' ?
O44 H15a 2.67(4) . '3 666' ?
O42' O43' 2.22(4) . . ?
O42' O44' 2.28(4) . . ?
O42' H17b 2.43(5) . '2 655' ?
O43' H12a 2.77(5) . '3 666' ?
O43' H13a 2.53(5) . '3 666' ?
O43' H14a 2.69(5) . '3 666' ?
O44' H15a 2.64(5) . '3 666' ?
O51 O52 2.319(6) . . ?
O51 O53 2.253(10) . . ?
O51 O54 2.369(7) . . ?
O51 O53' 2.36(2) . . ?
O51 O54' 2.20(4) . . ?
O51 O01 3.192(6) . '2 655' ?
O51 H23'a 2.72(3) . '2 655' ?
O52 O53 2.295(11) . . ?
O52 O54 2.299(8) . . ?
O52 O54' 2.87(4) . . ?
O52 H27a 2.62(5) . '2 655' ?
O52 H27b 2.80(3) . '2 655' ?
O52 H27'a 2.69(4) . '2 655' ?
O53 O54 2.241(10) . . ?
O53 O52' 2.49(3) . . ?
O53 H211b 2.56(7) . '3 665' ?
O53 H22b 2.79(4) . '3 665' ?
O53 H25'a 2.69(4) . '2 655' ?
O53 H27'a 2.74(4) . '2 655' ?
O54 O53' 2.41(2) . . ?
O54 O01 3.173(7) . '2 655' ?
O54 H17a 2.31(4) . '2 655' ?
O52' O53' 2.40(4) . . ?
O52' H17a 2.30(5) . '2 655' ?
O52' H12'b 2.45(5) . '2 645' ?
O53' H27'a 2.22(4) . '2 655' ?
O54' O01 2.60(4) . '2 655' ?
O54' H22b 2.78(6) . '3 665' ?
O01 H13a 2.55(3) . . ?
O01 H17a 2.79(4) . . ?
O01 H111'b 2.52(4) . . ?
H111a H111b 1.41(6) . . ?
H111a H111c 1.60(6) . . ?
H111b H111c 1.53(6) . . ?
H111c H12a 2.31(5) . . ?
H12a H12b 1.54(5) . . ?
H12a H13a 2.10(5) . . ?
H12a H14a 2.11(5) . . ?
H12b H14b 2.27(5) . . ?
H12b H12'a 2.39(5) . . ?
H13a H14a 2.09(5) . . ?
H13a H111'b 2.37(5) . . ?
H14a H14b 1.56(6) . . ?
H14a H15a 2.36(5) . . ?
H14a H15b 2.16(6) . . ?
H14b H15b 2.24(6) . . ?
H15a H15b 1.45(5) . . ?
H15b H16a 2.24(5) . . ?
H15b H16b 2.25(6) . . ?
H16a H16b 1.37(6) . . ?
H16a H17a 2.19(5) . . ?
H16a H17b 2.09(6) . . ?
H16b H17b 2.15(6) . . ?
H17a H17b 1.24(7) . . ?
H17b H17'a 2.18(6) . . ?
H111'a H111'b 1.58(6) . . ?
H111'a H111'c 1.43(6) . . ?
H111'b H111'c 1.54(6) . . ?
H111'b H13'b 2.31(5) . . ?
H12'a H12'b 1.62(6) . . ?
H12'b H13'b 2.14(5) . . ?
H12'b H14'b 2.20(5) . . ?
H13'b H14'b 2.15(5) . . ?
H14'a H14'b 1.63(5) . . ?
H14'a H15'a 2.24(5) . . ?
H14'a H16'a 2.39(5) . . ?
H14'b H15'a 2.16(5) . . ?
H14'b H15'b 2.21(5) . . ?
H15'a H15'b 1.62(6) . . ?
H15'a H16'a 2.15(6) . . ?
H15'a H16'b 2.26(6) . . ?
H15'b H26b 2.37(5) . '1 565' ?
H16'a H16'b 1.52(6) . . ?
H16'a H17'a 2.36(7) . . ?
H16'b H17'a 2.24(6) . . ?
H17'a H17'b 1.36(8) . . ?
H211a H211b 1.69(8) . . ?
H211a H211c 1.60(6) . . ?
H211a H22'a 2.33(7) . . ?
H211b H211c 1.77(8) . . ?
H211b H22b 2.21(6) . . ?
H211'a H211'b 1.61(7) . . ?
H211'a H211'c 1.54(6) . . ?
H211'b H211'c 1.39(6) . . ?
H211'c H23b 2.35(5) . . ?
H22a H22b 1.60(5) . . ?
H22a H22'b 2.31(6) . . ?
H22b H23b 2.22(5) . . ?
H22b H24b 2.26(6) . . ?
H23b H24b 2.34(6) . . ?
H24a H24b 1.80(6) . . ?
H24a H25a 2.30(6) . . ?
H24b H25a 2.32(6) . . ?
H24b H25b 2.27(6) . . ?
H25a H25b 1.53(6) . . ?
H25a H26a 2.39(6) . . ?
H25a H26b 2.30(5) . . ?
H25b H26b 2.37(6) . . ?
H26a H26b 1.51(5) . . ?
H26a H27a 2.31(6) . . ?
H26b H27a 2.20(6) . . ?
H26b H27b 2.12(5) . . ?
H27a H27b 1.46(6) . . ?
H27a H27'a 2.11(7) . . ?
H27a H27'b 2.08(6) . . ?
H22'a H22'b 1.54(5) . . ?
H22'a H23'a 2.18(5) . . ?
H22'a H24'a 2.08(6) . . ?
H22'b H24'b 2.27(6) . . ?
H23'a H24'a 2.06(5) . . ?
H23'a H25'a 2.36(5) . . ?
H24'a H24'b 1.63(5) . . ?
H24'a H25'b 2.24(6) . . ?
H24'b H25'b 2.32(5) . . ?
H24'b H26'b 2.38(6) . . ?
H25'a H25'b 1.50(6) . . ?
H25'a H26'a 2.33(6) . . ?
H25'b H26'a 2.22(6) . . ?
H25'b H26'b 2.25(6) . . ?
H26'a H26'b 1.60(6) . . ?
H26'a H27'a 2.05(6) . . ?
H26'a H27'b 2.26(6) . . ?
H26'b H27'b 2.16(6) . . ?
H27'a H27'b 1.32(5) . . ?

loop_
_geom_hbond_atom_site_label_D
_geom_hbond_atom_site_label_H
_geom_hbond_atom_site_label_A
_geom_hbond_site_symmetry_D
_geom_hbond_site_symmetry_H
_geom_hbond_site_symmetry_A
_geom_hbond_distance_DH
_geom_hbond_distance_HA
_geom_hbond_distance_DA
_geom_hbond_angle_DHA
_geom_hbond_publ_flag
? ? ? ? ? ? ? ? ? ? ?

loop_
_geom_torsion_atom_site_label_1
_geom_torsion_atom_site_label_2
_geom_torsion_atom_site_label_3
_geom_torsion_atom_site_label_4
_geom_torsion_site_symmetry_1
_geom_torsion_site_symmetry_2
_geom_torsion_site_symmetry_3
_geom_torsion_site_symmetry_4
_geom_torsion
_geom_torsion_publ_flag
? ? ? ? ? ? ? ? ? ?
